data_1100629
loop_
_publ_author_name
'Riese, Ulrike'
'Harms, Klaus'
'Neum\"uller, Bernhard'
'Dehnicke, Kurt'

_publ_section_title
;
 Cobalt(II)-organische Phosphaniminato-Komplexe mit Heterocuban-Struktur.
 Kristallstrukturen von [CoBr(NPR~3~)]~4~ mit R = Me, Et,
 [Co(C\\tb C-CMe3)(NPMe3)]~4~ und [Co(C\\tb C-SiMe~3~)(NPEt~3~)]~4~
;
_journal_coden_ASTM ZAACAB
_journal_issue 8
_journal_name_full
;
 Zeitschrift fuer Anorganische und Allgemeine Chemie
;
_journal_page_first 1279
_journal_page_last 1284
_journal_paper_doi 10.1002/(SICI)1521-3749(199808)624:8<1279::AID-ZAAC1279>3.0.CO;2-K
_journal_volume 624
_journal_year 1998
_chemical_formula_sum 'C44 H96 Co4 N4 P4 Si4'
_space_group_IT_number 14
_symmetry_cell_setting monoclinic
_symmetry_space_group_name_Hall '-P 2ybc'
_symmetry_space_group_name_H-M 'P 1 21/c 1'
_cell_angle_alpha 90
_cell_angle_beta 94.550(8)
_cell_angle_gamma 90
_cell_formula_units_Z 4
_cell_length_a 10.9708(8)
_cell_length_b 26.193(2)
_cell_length_c 22.3454(17)
_cod_original_sg_symbol_H-M 'P 21/c'
_cod_database_code 1100629

loop_
_symmetry_equiv_pos_site_id
_symmetry_equiv_pos_as_xyz
1 x,y,z
2 x,1/2-y,1/2+z
3 -x,-y,-z
4 -x,-1/2+y,-1/2-z

loop_
_atom_site_label
_atom_site_type_symbol
_atom_site_fract_x
_atom_site_fract_y
_atom_site_fract_z
Co1 Co 0.40432(6) 0.35152(3) 0.80550(3)
Si1 Si 0.24358(16) 0.50617(6) 0.89809(7)
P1 P 0.30231(14) 0.39511(6) 0.67693(6)
N1 N 0.3895(3) 0.35455(16) 0.71267(16)
C1 C 0.3213(5) 0.4042(2) 0.8489(2)
Co2 Co 0.57624(6) 0.35140(3) 0.71839(3)
Si2 Si 0.81770(17) 0.48572(6) 0.62543(7)
P2 P 0.31631(15) 0.23673(6) 0.84474(6)
N2 N 0.3913(4) 0.27383(17) 0.80458(16)
C2 C 0.2813(5) 0.4434(2) 0.8717(2)
Co3 Co 0.38858(7) 0.27724(3) 0.71264(3)
Si3 Si 0.19130(15) 0.14448(7) 0.57995(7)
P3 P 0.68747(15) 0.38478(6) 0.85204(6)
N3 N 0.5904(4) 0.35241(17) 0.81022(16)
C3 C 0.6772(5) 0.3968(2) 0.6736(2)
Co4 Co 0.57934(7) 0.27537(3) 0.80641(3)
Si4 Si 0.81581(17) 0.15416(7) 0.94176(7)
P4 P 0.66290(15) 0.24078(6) 0.67643(7)
N4 N 0.5758(4) 0.27342(16) 0.71513(17)
C4 C 0.7379(5) 0.4305(2) 0.6502(2)
C5 C 0.2898(5) 0.2320(2) 0.6584(2)
C6 C 0.2398(5) 0.1988(2) 0.6250(2)
C7 C 0.6808(6) 0.2315(2) 0.8601(3)
C8 C 0.7400(6) 0.2023(2) 0.8943(3)
C9 C 0.1449(6) 0.5036(3) 0.9619(3)
H1 H 0.18880 0.48640 0.99600
H2 H 0.06980 0.48480 0.94970
H3 H 0.12390 0.53840 0.97350
C10 C 0.3862(6) 0.5407(3) 0.9224(3)
H4 H 0.42620 0.52390 0.95790
H5 H 0.36670 0.57600 0.93230
H6 H 0.44110 0.54030 0.88990
C11 C 0.1633(6) 0.5413(2) 0.8343(3)
H7 H 0.08720 0.52340 0.82120
H8 H 0.21590 0.54290 0.80090
H9 H 0.14430 0.57600 0.84710
C12 C 0.8938(6) 0.5181(3) 0.6926(2)
H10 H 0.83180 0.52950 0.71890
H11 H 0.93990 0.54770 0.67980
H12 H 0.94980 0.49420 0.71440
C13 C 0.9355(6) 0.4670(2) 0.5738(2)
H13 H 0.89560 0.45970 0.53390
H14 H 0.97880 0.43650 0.58950
H15 H 0.99390 0.49510 0.57090
C14 C 0.7075(8) 0.5293(3) 0.5859(3)
H16 H 0.64260 0.53770 0.61200
H17 H 0.67160 0.51290 0.54930
H18 H 0.74940 0.56070 0.57530
C15 C 0.3193(6) 0.1252(3) 0.5350(3)
H19 H 0.34960 0.15510 0.51450
H20 H 0.29020 0.09960 0.50520
H21 H 0.38550 0.11060 0.56170
C16 C 0.1539(7) 0.0912(2) 0.6303(3)
H22 H 0.09240 0.10260 0.65690
H23 H 0.22800 0.08050 0.65450
H24 H 0.12150 0.06230 0.60610
C17 C 0.0539(6) 0.1584(3) 0.5290(3)
H25 H -0.01740 0.16190 0.55250
H26 H 0.04000 0.13040 0.50010
H27 H 0.06620 0.19030 0.50730
C18 C 0.9164(7) 0.1164(3) 0.8964(3)
H28 H 0.97480 0.13910 0.87880
H29 H 0.86680 0.09880 0.86420
H30 H 0.96090 0.09110 0.92200
C19 C 0.6955(6) 0.1133(3) 0.9711(3)
H31 H 0.63490 0.13480 0.98880
H32 H 0.73290 0.09010 1.00170
H33 H 0.65530 0.09320 0.93810
C20 C 0.9122(7) 0.1839(3) 1.0047(3)
H34 H 0.95530 0.21350 0.98970
H35 H 0.97190 0.15890 1.02160
H36 H 0.86010 0.19500 1.03590
C21 C 0.3545(6) 0.4596(2) 0.6915(2)
H37 H 0.35320 0.46610 0.73510
H38 H 0.44090 0.46170 0.68170
C22 C 0.2843(7) 0.5027(2) 0.6582(3)
H39 H 0.32550 0.53530 0.66750
H40 H 0.20080 0.50410 0.67090
H41 H 0.28130 0.49650 0.61490
C23 C 0.2920(6) 0.3862(2) 0.5970(2)
H42 H 0.27220 0.34990 0.58820
H43 H 0.22310 0.40700 0.57910
C24 C 0.4060(6) 0.4001(3) 0.5664(3)
H44 H 0.39560 0.39000 0.52410
H45 H 0.47660 0.38220 0.58610
H46 H 0.41960 0.43700 0.56920
C25 C 0.1486(5) 0.3935(3) 0.6987(3)
H47 H 0.15150 0.39760 0.74280
H48 H 0.10430 0.42330 0.68050
C26 C 0.0757(5) 0.3462(3) 0.6819(3)
H49 H -0.00720 0.34990 0.69480
H50 H 0.11520 0.31650 0.70170
H51 H 0.07150 0.34150 0.63830
C27 C 0.3360(6) 0.2529(2) 0.9226(2)
H52 H 0.42380 0.24910 0.93580
H53 H 0.31510 0.28940 0.92660
C28 C 0.2621(6) 0.2223(3) 0.9665(2)
H54 H 0.28450 0.23370 1.00770
H55 H 0.28050 0.18580 0.96300
H56 H 0.17450 0.22790 0.95660
C29 C 0.1552(6) 0.2371(3) 0.8240(3)
H57 H 0.14180 0.23040 0.78040
H58 H 0.11700 0.20880 0.84520
C30 C 0.0921(6) 0.2859(3) 0.8379(3)
H59 H 0.00760 0.28500 0.82000
H60 H 0.13530 0.31470 0.82120
H61 H 0.09200 0.28990 0.88150
C31 C 0.3645(7) 0.1702(2) 0.8414(3)
H62 H 0.45470 0.16890 0.84840
H63 H 0.33020 0.15150 0.87470
C32 C 0.3287(8) 0.1433(3) 0.7852(3)
H64 H 0.37210 0.11060 0.78460
H65 H 0.34970 0.16420 0.75110
H66 H 0.24030 0.13710 0.78220
C33 C 0.7184(6) 0.3577(3) 0.9267(2)
H67 H 0.76430 0.32550 0.92310
H68 H 0.77180 0.38160 0.95100
C34 C 0.6103(6) 0.3472(3) 0.9589(2)
H69 H 0.63580 0.33730 1.00030
H70 H 0.56350 0.31930 0.93890
H71 H 0.55920 0.37780 0.95910
C35 C 0.6415(6) 0.4488(2) 0.8639(3)
H72 H 0.56370 0.44830 0.88350
H73 H 0.70370 0.46530 0.89200
C36 C 0.6248(7) 0.4798(3) 0.8098(3)
H74 H 0.58770 0.51260 0.81940
H75 H 0.57110 0.46190 0.77960
H76 H 0.70430 0.48590 0.79400
C37 C 0.8346(5) 0.3867(2) 0.8212(3)
H77 H 0.86380 0.35110 0.81750
H78 H 0.82290 0.40090 0.78010
C38 C 0.9351(6) 0.4172(3) 0.8560(3)
H79 H 1.01060 0.41510 0.83550
H80 H 0.94940 0.40330 0.89670
H81 H 0.90980 0.45300 0.85830
C39 C 0.6196(6) 0.1750(2) 0.6692(3)
H82 H 0.53310 0.17320 0.65290
H83 H 0.66990 0.15860 0.63980
C40 C 0.6335(8) 0.1456(3) 0.7267(3)
H84 H 0.61140 0.10980 0.71900
H85 H 0.57970 0.16010 0.75530
H86 H 0.71860 0.14750 0.74370
C41 C 0.6674(6) 0.2637(3) 0.6004(2)
H87 H 0.70490 0.29810 0.60160
H88 H 0.72110 0.24080 0.57890
C42 C 0.5453(6) 0.2667(3) 0.5652(3)
H89 H 0.55610 0.27960 0.52480
H90 H 0.49180 0.28990 0.58540
H91 H 0.50840 0.23260 0.56240
C43 C 0.8184(5) 0.2431(2) 0.7069(3)
H92 H 0.84370 0.27940 0.70910
H93 H 0.82160 0.23000 0.74850
C44 C 0.9128(6) 0.2138(3) 0.6736(3)
H94 H 0.99360 0.21740 0.69530
H95 H 0.91510 0.22760 0.63300
H96 H 0.89040 0.17760 0.67140

loop_
_atom_type_symbol
_atom_type_radius_bond
C 0.68
H 0.23
Co 1.17
N 0.68
P 1.05
Si 1.20
